data_4020614
loop_
_publ_author_name
'Toshiaki Murai'
'Hiroaki Sano'
'Hiroyasu Kawai'
'Hideo Aso'
'Fumitoshi Shibahara'

_publ_section_title
;
 N-Thioacyl 1,3-Amino Alcohols: Synthesis via Ring-Opening
 of Oxiranes with Thioamide Dianions and Applications
 as Key Intermediates Leading to Stereochemically Defined
 5,6-Dihydro-4H-1,3-oxazines and 1,3-Amino Alcohols
;
_journal_name_full 'Journal of Organic Chemistry'
_journal_page_first 8148
_journal_page_last 8153
_journal_paper_doi 10.1021/jo051378o
_journal_volume 70
_journal_year 2005
_chemical_formula_sum 'C24 H27 N O2 S'
_chemical_formula_weight 393.54
_space_group_IT_number 14
_symmetry_cell_setting monoclinic
_symmetry_space_group_name_Hall '-P 2yn'
_symmetry_space_group_name_H-M 'P 1 21/n 1'
_cell_angle_alpha 90
_cell_angle_beta 104.256(6)
_cell_angle_gamma 90
_cell_formula_units_Z 4
_cell_length_a 11.106(2)
_cell_length_b 10.496(1)
_cell_length_c 18.526(3)
_cell_measurement_temperature 193.2
_cell_volume 2093.2(4)
_exptl_crystal_density_diffrn 1.249
_cod_original_sg_symbol_H-M 'P 21/n'
_cod_original_formula_sum 'C24 H27 N O2 S '
_cod_database_code 4020614

loop_
_symmetry_equiv_pos_as_xyz
x,y,z
1/2-x,1/2+y,1/2-z
-x,-y,-z
1/2+x,1/2-y,1/2+z

loop_
_atom_site_label
_atom_site_type_symbol
_atom_site_fract_x
_atom_site_fract_y
_atom_site_fract_z
_atom_site_U_iso_or_equiv
_atom_site_adp_type
_atom_site_occupancy
_atom_site_symmetry_multiplicity
_atom_site_calc_flag
_atom_site_refinement_flags
_atom_site_disorder_assembly
_atom_site_disorder_group
S(1) S 0.74616(7) 0.17955(7) 0.83839(4) 0.0405(2) Uani 1.00 1 d . . .
O(1) O 1.0911(2) 0.0525(2) 0.6075(1) 0.0603(8) Uani 1.00 1 d . . .
O(2) O 1.0018(3) -0.1605(2) 0.5251(2) 0.093(1) Uani 1.00 1 d . . .
N(2) N 0.7936(2) -0.0184(2) 0.7600(1) 0.0273(6) Uani 1.00 1 d . . .
C(1) C 0.5838(2) -0.0072(2) 0.7679(1) 0.0319(7) Uani 1.00 1 d . . .
C(2) C 0.7601(3) -0.0010(2) 0.5647(1) 0.0341(7) Uani 1.00 1 d . . .
C(3) C 0.9204(2) 0.0228(2) 0.7603(1) 0.0276(7) Uani 1.00 1 d . . .
C(4) C 0.8252(2) 0.0708(2) 0.6246(1) 0.0280(7) Uani 1.00 1 d . . .
C(5) C 1.0143(2) -0.0542(2) 0.8177(1) 0.0302(7) Uani 1.00 1 d . . .
C(6) C 0.7846(3) 0.1939(3) 0.6330(2) 0.0378(8) Uani 1.00 1 d . . .
C(7) C 0.5363(2) -0.0664(3) 0.7000(2) 0.0370(8) Uani 1.00 1 d . . .
C(8) C 0.9361(2) 0.0146(2) 0.6799(1) 0.0278(7) Uani 1.00 1 d . . .
C(9) C 0.7120(2) 0.0469(2) 0.7869(1) 0.0294(7) Uani 1.00 1 d . . .
C(10) C 1.0499(3) -0.1763(3) 0.8032(2) 0.0372(8) Uani 1.00 1 d . . .
C(11) C 0.4179(3) -0.1186(3) 0.6832(2) 0.0469(9) Uani 1.00 1 d . . .
C(12) C 0.5097(3) 0.0003(3) 0.8186(2) 0.0450(9) Uani 1.00 1 d . . .
C(13) C 1.0612(3) -0.0026(3) 0.8883(2) 0.0426(9) Uani 1.00 1 d . . .
C(14) C 0.6153(3) 0.1688(3) 0.5253(2) 0.0475(9) Uani 1.00 1 d . . .
C(15) C 1.0577(2) 0.0785(3) 0.6756(2) 0.0390(8) Uani 1.00 1 d . . .
C(17) C 0.6569(3) 0.0483(3) 0.5154(2) 0.0440(9) Uani 1.00 1 d . . .
C(18) C 0.3465(3) -0.1124(3) 0.7345(2) 0.0493(10) Uani 1.00 1 d . . .
C(19) C 1.1322(3) -0.2445(3) 0.8581(2) 0.0475(10) Uani 1.00 1 d . . .
C(20) C 1.1781(3) -0.1923(3) 0.9277(2) 0.054(1) Uani 1.00 1 d . . .
C(21) C 0.6797(3) 0.2419(3) 0.5840(2) 0.0446(9) Uani 1.00 1 d . . .
C(22) C 0.3921(3) -0.0521(3) 0.8016(2) 0.053(1) Uani 1.00 1 d . . .
C(23) C 1.0440(6) -0.332(1) 0.5081(4) 0.207(4) Uani 1.00 1 d . . .
C(24) C 1.1423(3) -0.0727(3) 0.9427(2) 0.0521(10) Uani 1.00 1 d . . .
C(25) C 1.1170(6) -0.2766(5) 0.5595(4) 0.125(2) Uani 1.00 1 d . . .
H(1) H 0.7875 -0.0861 0.5580 0.0427 Uiso 1.00 1 calc . . .
H(2) H 0.8291 0.2440 0.6746 0.0484 Uiso 1.00 1 calc . . .
H(3) H 0.5859 -0.0707 0.6640 0.0459 Uiso 1.00 1 calc . . .
H(4) H 1.0170 -0.2142 0.7548 0.0473 Uiso 1.00 1 calc . . .
H(5) H 0.3859 -0.1601 0.6352 0.0588 Uiso 1.00 1 calc . . .
H(6) H 0.5413 0.0427 0.8656 0.0556 Uiso 1.00 1 calc . . .
H(7) H 1.0379 0.0829 0.8989 0.0544 Uiso 1.00 1 calc . . .
H(8) H 0.5415 0.2026 0.4908 0.0599 Uiso 1.00 1 calc . . .
H(9) H 0.6124 -0.0040 0.4740 0.0549 Uiso 1.00 1 calc . . .
H(10) H 0.2637 -0.1510 0.7224 0.0607 Uiso 1.00 1 calc . . .
H(11) H 1.1579 -0.3289 0.8474 0.0595 Uiso 1.00 1 calc . . .
H(12) H 1.2352 -0.2404 0.9660 0.0638 Uiso 1.00 1 calc . . .
H(13) H 0.6528 0.3278 0.5900 0.0557 Uiso 1.00 1 calc . . .
H(14) H 0.3423 -0.0459 0.8377 0.0665 Uiso 1.00 1 calc . . .
H(15) H 1.1739 -0.0389 0.9919 0.0635 Uiso 1.00 1 calc . . .
H(16) H 0.9221 0.1083 0.7811 0.0500 Uiso 1.00 1 calc . . .
H(17) H 0.7787 -0.0988 0.7333 0.0500 Uiso 1.00 1 calc . . .
H(18) H 0.9419 -0.0801 0.6682 0.0500 Uiso 1.00 1 calc . . .
H(19) H 1.0602 0.1796 0.6716 0.0500 Uiso 1.00 1 calc . . .
H(20) H 1.1288 0.0378 0.7195 0.0500 Uiso 1.00 1 calc . . .
H(22) H 1.1968 -0.2601 0.5543 0.1464 Uiso 1.00 1 calc . . .
H(23) H 1.1199 -0.3096 0.6080 0.1464 Uiso 1.00 1 calc . . .
H(24) H 0.9655 -0.3523 0.5158 0.2253 Uiso 1.00 1 calc . . .
H(25) H 1.0344 -0.2925 0.4607 0.2253 Uiso 1.00 1 calc . . .
H(26) H 1.0806 -0.4201 0.5001 0.2253 Uiso 1.00 1 calc . . .
H(27) H 1.0634 -0.0226 0.5992 0.0500 Uiso 1.00 1 calc . . .
H(28) H 1.0029 -0.0795 0.5517 0.0500 Uiso 1.00 1 calc . . .

loop_
_atom_site_aniso_label
_atom_site_aniso_U_11
_atom_site_aniso_U_22
_atom_site_aniso_U_33
_atom_site_aniso_U_12
_atom_site_aniso_U_13
_atom_site_aniso_U_23
S(1) 0.0498(5) 0.0360(4) 0.0373(4) 0.0058(3) 0.0138(3) -0.0059(3)
O(1) 0.058(1) 0.072(2) 0.064(2) -0.012(1) 0.040(1) -0.010(1)
O(2) 0.166(3) 0.034(1) 0.105(2) 0.027(2) 0.081(2) 0.005(1)
N(2) 0.029(1) 0.025(1) 0.029(1) 0.0011(9) 0.0097(9) -0.0005(9)
C(1) 0.030(1) 0.032(1) 0.037(2) 0.012(1) 0.013(1) 0.012(1)
C(2) 0.038(2) 0.033(1) 0.032(1) -0.002(1) 0.009(1) -0.001(1)
C(3) 0.028(1) 0.025(1) 0.030(1) -0.001(1) 0.007(1) -0.003(1)
C(4) 0.030(1) 0.028(1) 0.030(1) -0.001(1) 0.013(1) 0.002(1)
C(5) 0.026(1) 0.033(1) 0.032(1) -0.006(1) 0.009(1) 0.004(1)
C(6) 0.048(2) 0.033(2) 0.034(2) 0.006(1) 0.011(1) 0.000(1)
C(7) 0.031(2) 0.045(2) 0.037(2) 0.003(1) 0.012(1) 0.008(1)
C(8) 0.029(1) 0.025(1) 0.029(1) 0.000(1) 0.008(1) -0.002(1)
C(9) 0.037(2) 0.029(1) 0.023(1) 0.008(1) 0.008(1) 0.008(1)
C(10) 0.033(2) 0.035(2) 0.043(2) -0.001(1) 0.007(1) 0.004(1)
C(11) 0.037(2) 0.050(2) 0.049(2) 0.000(1) 0.004(2) 0.009(1)
C(12) 0.049(2) 0.045(2) 0.047(2) 0.007(1) 0.025(2) 0.005(1)
C(13) 0.042(2) 0.044(2) 0.038(2) -0.006(1) 0.004(1) 0.000(1)
C(14) 0.035(2) 0.070(2) 0.037(2) 0.013(2) 0.009(1) 0.013(2)
C(15) 0.033(2) 0.047(2) 0.040(2) -0.004(1) 0.015(1) 0.003(1)
C(17) 0.041(2) 0.054(2) 0.035(2) -0.007(1) 0.004(1) -0.001(1)
C(18) 0.031(2) 0.048(2) 0.070(2) 0.002(1) 0.014(2) 0.013(2)
C(19) 0.036(2) 0.041(2) 0.065(2) 0.004(1) 0.011(2) 0.018(2)
C(20) 0.033(2) 0.066(2) 0.056(2) -0.006(2) -0.005(2) 0.030(2)
C(21) 0.054(2) 0.044(2) 0.040(2) 0.018(1) 0.019(2) 0.008(1)
C(22) 0.043(2) 0.059(2) 0.067(2) 0.004(2) 0.033(2) 0.007(2)
C(23) 0.117(5) 0.34(1) 0.135(6) -0.107(7) -0.021(5) 0.128(7)
C(24) 0.046(2) 0.066(2) 0.036(2) -0.011(2) -0.006(1) 0.008(2)
C(25) 0.117(4) 0.114(4) 0.170(6) -0.071(4) 0.087(4) -0.059(4)

loop_
_geom_bond_atom_site_label_1
_geom_bond_atom_site_label_2
_geom_bond_distance
_geom_bond_site_symmetry_1
_geom_bond_site_symmetry_2
_geom_bond_publ_flag
S(1) C(9) 1.677(3) . . yes
O(1) C(15) 1.427(3) . . yes
O(1) H(27) 0.846 . . no
O(2) C(25) 1.768(8) . . yes
O(2) H(28) 0.981 . . no
N(2) C(3) 1.473(3) . . yes
N(2) C(9) 1.328(3) . . yes
N(2) H(17) 0.971 . . no
C(1) C(7) 1.385(4) . . yes
C(1) C(9) 1.492(4) . . yes
C(1) C(12) 1.395(4) . . yes
C(2) C(4) 1.389(4) . . yes
C(2) C(17) 1.379(4) . . yes
C(2) H(1) 0.961 . . no
C(3) C(5) 1.525(3) . . yes
C(3) C(8) 1.545(3) . . yes
C(3) H(16) 0.974 . . no
C(4) C(6) 1.390(3) . . yes
C(4) C(8) 1.514(3) . . yes
C(5) C(10) 1.387(4) . . yes
C(5) C(13) 1.393(4) . . yes
C(6) C(21) 1.384(4) . . yes
C(6) H(2) 0.962 . . no
C(7) C(11) 1.388(4) . . yes
C(7) H(3) 0.964 . . no
C(8) C(15) 1.528(4) . . yes
C(8) H(18) 1.022 . . no
C(10) C(19) 1.387(4) . . yes
C(10) H(4) 0.968 . . no
C(11) C(18) 1.380(4) . . yes
C(11) H(5) 0.976 . . no
C(12) C(22) 1.381(4) . . yes
C(12) H(6) 0.964 . . no
C(13) C(24) 1.386(4) . . yes
C(13) H(7) 0.968 . . no
C(14) C(17) 1.375(4) . . yes
C(14) C(21) 1.378(4) . . yes
C(14) H(8) 0.973 . . no
C(15) H(19) 1.064 . . no
C(15) H(20) 1.072 . . no
C(17) H(9) 0.972 . . no
C(18) C(22) 1.376(4) . . yes
C(18) H(10) 0.979 . . no
C(19) C(20) 1.378(5) . . yes
C(19) H(11) 0.966 . . no
C(20) C(24) 1.366(5) . . yes
C(20) H(12) 0.970 . . no
C(21) H(13) 0.965 . . no
C(22) H(14) 0.969 . . no
C(23) C(25) 1.234(8) . . yes
C(23) H(24) 0.941 . . no
C(23) H(25) 0.954 . . no
C(23) H(26) 1.035 . . no
C(24) H(15) 0.960 . . no
C(25) H(22) 0.930 . . no
C(25) H(23) 0.957 . . no
